data_4350608
loop_
_publ_author_name
'Timosheva, Natalya V.'
'Chandrasekaran, A.'
'Holmes, Robert R.'

_publ_section_title
;
 Biologically relevant phosphoranes: synthesis and structural
 characterization of glucofuranose-derived phosphoranes with penta- and
 hexacoordination at phosphorus.
;
_journal_issue 26
_journal_name_full 'Inorganic chemistry'
_journal_page_first 10836
_journal_page_last 10848
_journal_paper_doi 10.1021/ic061596f
_journal_volume 45
_journal_year 2006
_chemical_formula_moiety 'C33 H44 F3 O9 P S'
_chemical_formula_sum 'C33 H44 F3 O9 P S'
_chemical_formula_weight 704.71
_space_group_IT_number 19
_space_group_name_Hall 'P 2ac 2ab'
_space_group_name_H-M_alt 'P 21 21 21'
_symmetry_cell_setting orthorhombic
_symmetry_space_group_name_H-M 'P 21 21 21'
_atom_sites_solution_hydrogens geom
_atom_sites_solution_primary direct
_atom_sites_solution_secondary difmap
_audit_creation_method SHELXL-97
_cell_angle_alpha 90.00
_cell_angle_beta 90.00
_cell_angle_gamma 90.00
_cell_formula_units_Z 4
_cell_length_a 9.9547(2)
_cell_length_b 17.7766(5)
_cell_length_c 21.0860(6)
_cell_measurement_reflns_used 3492
_cell_measurement_temperature 293(2)
_cell_measurement_theta_max 25.03
_cell_measurement_theta_min 4.08
_cell_volume 3731.39(17)
_computing_structure_refinement 'SHELXL-97 (Sheldrick, 1997)'
_computing_structure_solution 'SHELXS-97 (Sheldrick, 1990)'
_diffrn_ambient_temperature 293(2)
_diffrn_measured_fraction_theta_full 0.987
_diffrn_measured_fraction_theta_max 0.987
_diffrn_measurement_device_type 'Nonius KappaCCD area detector'
_diffrn_radiation_monochromator graphite
_diffrn_radiation_source 'fine-focus sealed tube'
_diffrn_radiation_type MoK\a
_diffrn_radiation_wavelength 0.71073
_diffrn_reflns_av_R_equivalents 0.0000
_diffrn_reflns_av_sigmaI/netI 0.0350
_diffrn_reflns_limit_h_max 11
_diffrn_reflns_limit_h_min -11
_diffrn_reflns_limit_k_max 21
_diffrn_reflns_limit_k_min -21
_diffrn_reflns_limit_l_max 25
_diffrn_reflns_limit_l_min -24
_diffrn_reflns_number 6406
_diffrn_reflns_theta_full 25.05
_diffrn_reflns_theta_max 25.05
_diffrn_reflns_theta_min 4.12
_exptl_absorpt_coefficient_mu 0.193
_exptl_absorpt_correction_T_max 0.9904
_exptl_absorpt_correction_T_min 0.8691
_exptl_crystal_colour colorless
_exptl_crystal_density_diffrn 1.254
_exptl_crystal_density_method 'not measured'
_exptl_crystal_description plate
_exptl_crystal_F_000 1488
_exptl_crystal_size_max 0.75
_exptl_crystal_size_mid 0.40
_exptl_crystal_size_min 0.05
_refine_diff_density_max 0.365
_refine_diff_density_min -0.177
_refine_diff_density_rms 0.034
_refine_ls_abs_structure_details 'Flack H D (1983), Acta Cryst. A39, 876-881'
_refine_ls_abs_structure_Flack -0.04(8)
_refine_ls_extinction_method none
_refine_ls_goodness_of_fit_ref 1.072
_refine_ls_hydrogen_treatment riding
_refine_ls_matrix_type full
_refine_ls_number_parameters 427
_refine_ls_number_reflns 6406
_refine_ls_number_restraints 0
_refine_ls_restrained_S_all 1.072
_refine_ls_R_factor_all 0.0580
_refine_ls_R_factor_gt 0.0459
_refine_ls_shift/su_max 0.002
_refine_ls_shift/su_mean 0.000
_refine_ls_structure_factor_coef Fsqd
_refine_ls_weighting_details 'calc w=1/[\s^2^(Fo^2^)+(0.0352P)^2^+1.5941P] where P=(Fo^2^+2Fc^2^)/3'
_refine_ls_weighting_scheme calc
_refine_ls_wR_factor_gt 0.0977
_refine_ls_wR_factor_ref 0.1039
_reflns_number_gt 5541
_reflns_number_total 6406
_reflns_threshold_expression >2sigma(I)
_cod_data_source_file ic061596fsi20060918_073923.cif
_cod_data_source_block ntp40_(compound_=_6)
_cod_depositor_comments
;
The following automatic conversions were performed:

data item '_symmetry_cell_setting' value 'Orthorhombic' was changed
to 'orthorhombic' in accordance with the
/home/saulius/struct/COD-crude-data/automatic-downloads/DataCite-retrospective/ACS/depositions/lib/dictionaries/cif_core.dic
dictionary named 'cif_core.dic' version 2.4.2 last updated on
2011-04-26.

Automatic conversion script
Id: cif_fix_values 6909 2019-04-08 15:41:33Z antanas 
;
_cod_original_sg_symbol_H-M P2(1)2(1)2(1)
_cod_database_code 4350608

loop_
_symmetry_equiv_pos_as_xyz
'x, y, z'
'-x+1/2, -y, z+1/2'
'x+1/2, -y+1/2, -z'
'-x, y+1/2, -z+1/2'

loop_
_atom_site_label
_atom_site_type_symbol
_atom_site_fract_x
_atom_site_fract_y
_atom_site_fract_z
_atom_site_U_iso_or_equiv
_atom_site_adp_type
_atom_site_occupancy
_atom_site_symmetry_multiplicity
_atom_site_calc_flag
_atom_site_refinement_flags
P P 0.71686(7) 0.02157(4) 0.01779(4) 0.04366(18) Uani 1 1 d .
S S 0.64954(8) -0.00603(4) -0.09615(4) 0.0515(2) Uani 1 1 d .
O1 O 0.9306(2) 0.25306(12) 0.03244(11) 0.0650(6) Uani 1 1 d .
O2 O 1.0438(3) 0.2993(2) 0.12039(14) 0.1181(13) Uani 1 1 d .
O3 O 0.8689(3) 0.25886(15) 0.17733(12) 0.0786(7) Uani 1 1 d .
O4 O 0.6436(3) 0.28178(17) 0.04728(19) 0.1161(12) Uani 1 1 d .
H4 H 0.5950 0.2542 0.0261 0.174 Uiso 1 1 calc R
O5 O 0.67532(17) 0.11033(10) 0.00417(10) 0.0490(5) Uani 1 1 d .
O6 O 0.86752(17) 0.03403(10) -0.01222(10) 0.0498(5) Uani 1 1 d .
O7 O 0.55388(18) 0.00515(11) 0.03359(9) 0.0514(5) Uani 1 1 d .
O8 O 0.7469(2) -0.07225(10) 0.02088(9) 0.0494(5) Uani 1 1 d .
O9 O 0.75482(18) 0.03307(11) 0.09190(9) 0.0501(5) Uani 1 1 d .
F1 F 0.8489(3) 0.0479(2) 0.21498(13) 0.1488(14) Uani 1 1 d .
F2 F 0.6477(4) 0.0783(2) 0.20534(14) 0.1511(14) Uani 1 1 d .
F3 F 0.6983(3) -0.02338(18) 0.24967(11) 0.1258(10) Uani 1 1 d .
C1 C 0.9333(4) 0.3082(2) 0.08084(19) 0.0761(11) Uani 1 1 d .
H1 H 0.9302 0.3590 0.0629 0.091 Uiso 1 1 calc R
C2 C 0.8129(4) 0.2935(2) 0.12346(19) 0.0705(10) Uani 1 1 d .
H2 H 0.7635 0.3396 0.1338 0.085 Uiso 1 1 calc R
C3 C 0.7280(3) 0.23728(19) 0.08648(19) 0.0664(9) Uani 1 1 d .
H3 H 0.6768 0.2038 0.1144 0.080 Uiso 1 1 calc R
C4 C 0.8343(3) 0.19571(15) 0.04904(15) 0.0490(7) Uani 1 1 d .
H4A H 0.8774 0.1582 0.0764 0.059 Uiso 1 1 calc R
C5 C 0.7872(3) 0.15824(16) -0.01138(15) 0.0509(7) Uani 1 1 d .
H5 H 0.7590 0.1965 -0.0421 0.061 Uiso 1 1 calc R
C6 C 0.8866(3) 0.10506(17) -0.04199(16) 0.0559(8) Uani 1 1 d .
H6A H 0.8699 0.1013 -0.0872 0.067 Uiso 1 1 calc R
H6B H 0.9778 0.1227 -0.0355 0.067 Uiso 1 1 calc R
C7 C 1.0022(4) 0.2838(3) 0.1830(2) 0.0821(12) Uani 1 1 d .
C8 C 1.0823(7) 0.2194(4) 0.2110(3) 0.155(3) Uani 1 1 d .
H8A H 1.1745 0.2343 0.2155 0.233 Uiso 1 1 calc R
H8B H 1.0768 0.1766 0.1834 0.233 Uiso 1 1 calc R
H8C H 1.0463 0.2066 0.2518 0.233 Uiso 1 1 calc R
C9 C 1.0121(6) 0.3537(3) 0.2222(2) 0.1144(18) Uani 1 1 d .
H9A H 1.1047 0.3678 0.2267 0.172 Uiso 1 1 calc R
H9B H 0.9741 0.3446 0.2633 0.172 Uiso 1 1 calc R
H9C H 0.9637 0.3937 0.2018 0.172 Uiso 1 1 calc R
C10 C 0.4515(3) -0.00090(15) -0.00951(15) 0.0491(7) Uani 1 1 d .
C11 C 0.3179(3) 0.00638(17) 0.01197(17) 0.0576(8) Uani 1 1 d .
C12 C 0.2189(3) -0.0060(2) -0.03352(19) 0.0715(10) Uani 1 1 d .
H12 H 0.1297 -0.0025 -0.0208 0.086 Uiso 1 1 calc R
C13 C 0.2442(3) -0.0232(2) -0.0963(2) 0.0777(11) Uani 1 1 d .
C14 C 0.3758(3) -0.02467(18) -0.11670(16) 0.0632(8) Uani 1 1 d .
H14 H 0.3953 -0.0327 -0.1593 0.076 Uiso 1 1 calc R
C15 C 0.4801(3) -0.01402(17) -0.07295(15) 0.0508(7) Uani 1 1 d .
C16 C 0.7222(3) -0.09637(15) -0.08970(14) 0.0462(7) Uani 1 1 d .
C17 C 0.7430(3) -0.14095(17) -0.14283(15) 0.0540(8) Uani 1 1 d .
H17 H 0.7123 -0.1252 -0.1823 0.065 Uiso 1 1 calc R
C18 C 0.8096(4) -0.20895(19) -0.13681(16) 0.0603(8) Uani 1 1 d .
C19 C 0.8480(3) -0.23091(16) -0.07621(15) 0.0547(8) Uani 1 1 d .
H19 H 0.8901 -0.2773 -0.0719 0.066 Uiso 1 1 calc R
C20 C 0.8281(3) -0.18860(15) -0.02135(15) 0.0456(7) Uani 1 1 d .
C21 C 0.7658(3) -0.11822(15) -0.02993(14) 0.0424(6) Uani 1 1 d .
C22 C 0.2851(3) 0.0263(2) 0.08097(17) 0.0648(9) Uani 1 1 d .
C23 C 0.8723(3) -0.21711(16) 0.04397(15) 0.0511(8) Uani 1 1 d .
C24 C 0.7219(4) -0.0177(2) 0.14076(15) 0.0728(10) Uani 1 1 d .
H24A H 0.7825 -0.0604 0.1396 0.087 Uiso 1 1 calc R
H24B H 0.6310 -0.0361 0.1348 0.087 Uiso 1 1 calc R
C25 C 0.7326(5) 0.0202(3) 0.20170(18) 0.0860(12) Uani 1 1 d .
C26 C 0.1338(3) 0.0412(3) 0.0900(2) 0.0968(14) Uani 1 1 d .
H26A H 0.1064 0.0818 0.0630 0.145 Uiso 1 1 calc R
H26B H 0.1168 0.0543 0.1335 0.145 Uiso 1 1 calc R
H26C H 0.0841 -0.0033 0.0793 0.145 Uiso 1 1 calc R
C27 C 0.3235(4) -0.0395(2) 0.1238(2) 0.0885(12) Uani 1 1 d .
H27A H 0.3018 -0.0274 0.1669 0.133 Uiso 1 1 calc R
H27B H 0.4182 -0.0488 0.1202 0.133 Uiso 1 1 calc R
H27C H 0.2748 -0.0835 0.1110 0.133 Uiso 1 1 calc R
C28 C 0.3573(4) 0.09903(19) 0.1010(2) 0.0779(11) Uani 1 1 d .
H28A H 0.3318 0.1392 0.0730 0.117 Uiso 1 1 calc R
H28B H 0.4527 0.0916 0.0987 0.117 Uiso 1 1 calc R
H28C H 0.3325 0.1117 0.1436 0.117 Uiso 1 1 calc R
C29 C 0.1300(4) -0.0373(3) -0.1428(2) 0.1187(18) Uani 1 1 d .
H29A H 0.0900 0.0098 -0.1547 0.178 Uiso 1 1 calc R
H29B H 0.0636 -0.0688 -0.1232 0.178 Uiso 1 1 calc R
H29C H 0.1646 -0.0619 -0.1800 0.178 Uiso 1 1 calc R
C30 C 0.8407(6) -0.2571(2) -0.19393(19) 0.0982(15) Uani 1 1 d .
H30A H 0.7674 -0.2911 -0.2015 0.147 Uiso 1 1 calc R
H30B H 0.9212 -0.2854 -0.1862 0.147 Uiso 1 1 calc R
H30C H 0.8533 -0.2255 -0.2304 0.147 Uiso 1 1 calc R
C31 C 0.9332(4) -0.2961(2) 0.04106(19) 0.0738(11) Uani 1 1 d .
H31A H 1.0100 -0.2958 0.0136 0.111 Uiso 1 1 calc R
H31B H 0.8675 -0.3308 0.0250 0.111 Uiso 1 1 calc R
H31C H 0.9601 -0.3114 0.0828 0.111 Uiso 1 1 calc R
C32 C 0.9818(3) -0.1643(2) 0.07066(19) 0.0715(10) Uani 1 1 d .
H32A H 1.0558 -0.1621 0.0415 0.107 Uiso 1 1 calc R
H32B H 1.0125 -0.1832 0.1108 0.107 Uiso 1 1 calc R
H32C H 0.9452 -0.1148 0.0763 0.107 Uiso 1 1 calc R
C33 C 0.7516(3) -0.2216(2) 0.08867(17) 0.0673(9) Uani 1 1 d .
H33A H 0.7805 -0.2395 0.1294 0.101 Uiso 1 1 calc R
H33B H 0.6861 -0.2556 0.0715 0.101 Uiso 1 1 calc R
H33C H 0.7124 -0.1725 0.0932 0.101 Uiso 1 1 calc R

loop_
_atom_site_aniso_label
_atom_site_aniso_U_11
_atom_site_aniso_U_22
_atom_site_aniso_U_33
_atom_site_aniso_U_23
_atom_site_aniso_U_13
_atom_site_aniso_U_12
P 0.0400(4) 0.0354(4) 0.0556(4) -0.0005(4) -0.0072(3) 0.0001(3)
S 0.0560(4) 0.0388(4) 0.0597(5) 0.0082(3) -0.0065(3) 0.0007(3)
O1 0.0692(14) 0.0547(14) 0.0712(15) -0.0081(12) 0.0082(12) -0.0246(11)
O2 0.0731(18) 0.202(4) 0.079(2) -0.031(2) 0.0069(15) -0.057(2)
O3 0.0784(17) 0.0847(19) 0.0729(17) -0.0065(14) 0.0058(14) -0.0198(15)
O4 0.090(2) 0.0838(19) 0.174(3) -0.051(2) -0.051(2) 0.0415(18)
O5 0.0397(10) 0.0355(10) 0.0717(14) 0.0020(9) -0.0052(9) 0.0011(8)
O6 0.0396(10) 0.0435(11) 0.0663(13) -0.0021(10) -0.0012(9) 0.0015(9)
O7 0.0421(10) 0.0506(12) 0.0615(12) 0.0039(10) -0.0065(9) -0.0051(9)
O8 0.0657(13) 0.0357(10) 0.0469(11) -0.0003(9) -0.0063(10) 0.0036(9)
O9 0.0524(11) 0.0449(11) 0.0531(11) -0.0037(10) -0.0082(9) 0.0027(9)
F1 0.127(2) 0.225(4) 0.094(2) -0.038(2) -0.0300(17) -0.052(3)
F2 0.216(4) 0.139(3) 0.098(2) -0.0218(18) 0.000(2) 0.088(3)
F3 0.172(3) 0.144(2) 0.0611(14) 0.0096(17) -0.0033(15) 0.007(2)
C1 0.095(3) 0.057(2) 0.076(3) -0.0066(19) -0.002(2) -0.029(2)
C2 0.066(2) 0.054(2) 0.092(3) -0.020(2) 0.0013(19) 0.0019(17)
C3 0.0506(18) 0.059(2) 0.089(3) -0.0178(19) 0.0005(18) 0.0040(16)
C4 0.0433(16) 0.0373(15) 0.066(2) 0.0009(14) -0.0008(14) -0.0040(13)
C5 0.0494(16) 0.0388(15) 0.065(2) 0.0047(15) -0.0015(15) -0.0012(13)
C6 0.0531(18) 0.0514(19) 0.063(2) -0.0010(15) 0.0002(15) -0.0074(14)
C7 0.075(3) 0.092(3) 0.079(3) -0.021(2) -0.007(2) -0.012(2)
C8 0.161(6) 0.126(5) 0.178(6) -0.027(4) -0.068(5) 0.027(5)
C9 0.148(5) 0.107(4) 0.088(3) -0.024(3) -0.008(3) -0.046(3)
C10 0.0453(15) 0.0311(14) 0.071(2) 0.0015(14) -0.0136(14) -0.0021(12)
C11 0.0451(16) 0.0409(16) 0.087(2) -0.0074(17) -0.0076(15) -0.0001(12)
C12 0.0429(17) 0.064(2) 0.108(3) -0.016(2) -0.0154(18) 0.0016(16)
C13 0.059(2) 0.070(2) 0.104(3) -0.016(2) -0.034(2) 0.0080(18)
C14 0.063(2) 0.0538(19) 0.073(2) -0.0078(17) -0.0180(16) 0.0060(17)
C15 0.0484(16) 0.0371(16) 0.067(2) 0.0013(14) -0.0145(14) 0.0017(13)
C16 0.0425(15) 0.0364(15) 0.0595(18) 0.0049(14) -0.0028(14) -0.0015(12)
C17 0.066(2) 0.0524(19) 0.0441(17) 0.0018(14) -0.0026(15) -0.0021(15)
C18 0.073(2) 0.0517(19) 0.057(2) -0.0084(16) 0.0015(16) 0.0028(16)
C19 0.0622(19) 0.0383(16) 0.064(2) -0.0044(14) -0.0028(16) 0.0058(15)
C20 0.0423(15) 0.0370(15) 0.0576(18) 0.0036(14) -0.0031(14) -0.0026(12)
C21 0.0398(14) 0.0363(14) 0.0511(17) 0.0036(13) -0.0026(12) -0.0048(12)
C22 0.0453(17) 0.059(2) 0.090(2) -0.0070(19) -0.0023(17) -0.0010(16)
C23 0.0568(19) 0.0406(16) 0.0561(19) 0.0022(14) -0.0111(14) 0.0066(14)
C24 0.086(2) 0.077(3) 0.055(2) -0.0017(19) -0.0085(17) -0.005(2)
C25 0.112(3) 0.084(3) 0.063(2) 0.002(2) -0.011(2) 0.016(3)
C26 0.048(2) 0.103(3) 0.140(4) -0.035(3) 0.007(2) -0.001(2)
C27 0.081(3) 0.082(3) 0.102(3) 0.015(2) 0.013(2) -0.004(2)
C28 0.067(2) 0.068(2) 0.099(3) -0.024(2) 0.002(2) -0.0046(19)
C29 0.072(3) 0.153(5) 0.131(4) -0.041(4) -0.047(3) 0.005(3)
C30 0.141(4) 0.082(3) 0.072(3) -0.021(2) -0.007(3) 0.023(3)
C31 0.086(3) 0.057(2) 0.079(3) 0.0107(19) -0.017(2) 0.0219(19)
C32 0.066(2) 0.067(2) 0.081(3) -0.0017(19) -0.0271(18) -0.0002(18)
C33 0.079(2) 0.061(2) 0.062(2) 0.0127(17) -0.0015(18) 0.0015(17)

loop_
_atom_type_symbol
_atom_type_description
_atom_type_scat_dispersion_real
_atom_type_scat_dispersion_imag
_atom_type_scat_source
C C 0.0033 0.0016 'International Tables Vol C Tables 4.2.6.8 and 6.1.1.4'
H H 0.0000 0.0000 'International Tables Vol C Tables 4.2.6.8 and 6.1.1.4'
O O 0.0106 0.0060 'International Tables Vol C Tables 4.2.6.8 and 6.1.1.4'
F F 0.0171 0.0103 'International Tables Vol C Tables 4.2.6.8 and 6.1.1.4'
P P 0.1023 0.0942 'International Tables Vol C Tables 4.2.6.8 and 6.1.1.4'
S S 0.1246 0.1234 'International Tables Vol C Tables 4.2.6.8 and 6.1.1.4'

loop_
_geom_angle_atom_site_label_1
_geom_angle_atom_site_label_2
_geom_angle_atom_site_label_3
_geom_angle
_geom_angle_publ_flag
O5 P O6 91.87(10) y
O5 P O7 87.64(10) y
O5 P O8 171.00(11) y
O5 P O9 96.04(11) y
O6 P O7 168.64(11) y
O6 P O8 89.24(10) y
O6 P O9 98.13(10) y
O7 P O8 89.52(10) y
O7 P O9 93.20(10) y
O8 P O9 92.64(10) y
O5 P S 87.37(8) y
O6 P S 84.41(8) y
O7 P S 84.23(7) y
O8 P S 83.85(7) y
O9 P S 175.65(8) y
C15 S C16 107.31(14) y
C15 S P 90.31(10) y
C16 S P 89.69(10) y
C1 O1 C4 109.1(2) ?
C1 O2 C7 110.6(3) ?
C7 O3 C2 107.7(3) ?
C5 O5 P 114.20(16) y
C6 O6 P 114.29(17) y
C10 O7 P 126.88(19) y
C21 O8 P 125.80(17) y
C24 O9 P 124.78(18) y
O2 C1 O1 111.7(3) ?
O2 C1 C2 104.5(3) ?
O1 C1 C2 107.0(3) ?
O3 C2 C1 103.9(3) ?
O3 C2 C3 110.2(3) ?
C1 C2 C3 104.3(3) ?
O4 C3 C4 112.5(3) ?
O4 C3 C2 105.1(3) ?
C4 C3 C2 101.6(3) ?
O1 C4 C5 108.2(2) ?
O1 C4 C3 104.3(2) ?
C5 C4 C3 116.0(3) ?
O5 C5 C4 108.0(2) ?
O5 C5 C6 103.5(2) ?
C4 C5 C6 115.6(3) ?
O6 C6 C5 106.2(2) ?
O3 C7 O2 105.1(3) ?
O3 C7 C9 111.7(4) ?
O2 C7 C9 109.6(4) ?
O3 C7 C8 107.0(4) ?
O2 C7 C8 111.1(5) ?
C9 C7 C8 112.2(4) ?
O7 C10 C15 120.0(2) ?
O7 C10 C11 118.8(3) ?
C15 C10 C11 121.3(3) ?
C12 C11 C10 115.5(3) ?
C12 C11 C22 122.7(3) ?
C10 C11 C22 121.8(3) ?
C13 C12 C11 124.5(3) ?
C14 C13 C12 118.4(3) ?
C14 C13 C29 120.4(4) ?
C12 C13 C29 121.2(4) ?
C13 C14 C15 119.8(3) ?
C10 C15 C14 120.3(3) ?
C10 C15 S 116.8(2) ?
C14 C15 S 122.5(3) ?
C17 C16 C21 121.8(3) ?
C17 C16 S 121.2(2) ?
C21 C16 S 116.9(2) ?
C18 C17 C16 119.7(3) ?
C17 C18 C19 117.5(3) ?
C17 C18 C30 121.4(3) ?
C19 C18 C30 121.2(3) ?
C18 C19 C20 124.9(3) ?
C19 C20 C21 115.8(3) ?
C19 C20 C23 121.8(2) ?
C21 C20 C23 122.4(3) ?
O8 C21 C16 120.2(2) ?
O8 C21 C20 119.6(2) ?
C16 C21 C20 120.2(3) ?
C27 C22 C11 109.3(3) ?
C27 C22 C28 111.4(3) ?
C11 C22 C28 110.8(3) ?
C27 C22 C26 107.7(3) ?
C11 C22 C26 111.5(3) ?
C28 C22 C26 106.2(3) ?
C33 C23 C31 106.7(3) ?
C33 C23 C20 110.3(3) ?
C31 C23 C20 112.4(3) ?
C33 C23 C32 111.2(3) ?
C31 C23 C32 107.0(3) ?
C20 C23 C32 109.2(3) ?
O9 C24 C25 109.4(3) ?
F1 C25 F3 106.8(4) ?
F1 C25 F2 105.1(4) ?
F3 C25 F2 104.3(4) ?
F1 C25 C24 115.8(4) ?
F3 C25 C24 112.7(4) ?
F2 C25 C24 111.2(3) ?

loop_
_geom_bond_atom_site_label_1
_geom_bond_atom_site_label_2
_geom_bond_distance
_geom_bond_publ_flag
P O5 1.6563(19) y
P O6 1.6429(19) y
P O7 1.682(2) y
P O8 1.6954(19) y
P O9 1.621(2) y
P S 2.5422(11) y
S C15 1.762(3) ?
S C16 1.767(3) ?
O1 C1 1.415(4) ?
O1 C4 1.443(3) ?
O2 C1 1.390(5) ?
O2 C7 1.410(5) ?
O3 C7 1.404(4) ?
O3 C2 1.408(4) ?
O4 C3 1.420(4) ?
O5 C5 1.440(3) ?
O6 C6 1.423(3) ?
O7 C10 1.370(3) ?
O8 C21 1.361(3) ?
O9 C24 1.408(4) ?
F1 C25 1.289(5) ?
F2 C25 1.336(5) ?
F3 C25 1.319(5) ?
C1 C2 1.521(5) ?
C2 C3 1.524(5) ?
C3 C4 1.513(4) ?
C4 C5 1.512(4) ?
C5 C6 1.513(4) ?
C7 C9 1.497(6) ?
C7 C8 1.514(7) ?
C10 C15 1.387(4) ?
C10 C11 1.410(4) ?
C11 C12 1.393(4) ?
C11 C22 1.533(5) ?
C12 C13 1.382(5) ?
C13 C14 1.379(5) ?
C13 C29 1.522(5) ?
C14 C15 1.402(4) ?
C16 C17 1.388(4) ?
C16 C21 1.388(4) ?
C17 C18 1.384(4) ?
C18 C19 1.390(5) ?
C18 C30 1.510(5) ?
C19 C20 1.394(4) ?
C20 C21 1.408(4) ?
C20 C23 1.532(4) ?
C22 C27 1.526(5) ?
C22 C28 1.538(4) ?
C22 C26 1.541(5) ?
C23 C33 1.529(5) ?
C23 C31 1.531(4) ?
C23 C32 1.545(4) ?
C24 C25 1.455(5) ?
